data_4316990
loop_
_publ_author_name
'Juan Diwu'
'Shuao Wang'
'Zuolei Liao'
'Peter C. Burns'
'Thomas E. Albrecht-Schmitt'

_publ_section_title
;
 Cerium(IV), Neptunium(IV), and Plutonium(IV) 1,2-Phenylenediphosphonates:
 Correlations and Differences between Early Transuranium Elements and
 Their Proposed Surrogates
;
_journal_name_full 'Inorganic Chemistry'
_journal_page_first 10074
_journal_page_last 10080
_journal_paper_doi 10.1021/ic1015912
_journal_volume 49
_journal_year 2010
_chemical_formula_moiety Np[C6H4(PO3H)2]2.2H2O
_chemical_formula_sum 'C12 H8 Np O14 P4'
_chemical_formula_weight 741.10
_chemical_melting_point ?
_chemical_name_common 'Neptunium 1,2-Phenyldiphosphonate'
_chemical_name_systematic
; 
 ? 
;
_space_group_IT_number 2
_symmetry_cell_setting triclinic
_symmetry_space_group_name_Hall '-P 1'
_symmetry_space_group_name_H-M 'P -1'
_atom_sites_solution_hydrogens geom
_atom_sites_solution_primary direct
_atom_sites_solution_secondary difmap
_audit_creation_method SHELXL-97
_cell_angle_alpha 100.644(2)
_cell_angle_beta 95.617(2)
_cell_angle_gamma 102.6690(10)
_cell_formula_units_Z 2
_cell_length_a 7.8855(11)
_cell_length_b 9.8628(13)
_cell_length_c 12.8105(18)
_cell_measurement_reflns_used 4285
_cell_measurement_temperature 100(2)
_cell_measurement_theta_max 27.49
_cell_measurement_theta_min 1.63
_cell_volume 945.3(2)
_computing_cell_refinement 'SMART SAINT'
_computing_data_collection SMART
_computing_data_reduction SAINT
_computing_molecular_graphics 'SHELXP-97 (Sheldrick, 1997)'
_computing_publication_material 'SHELCIF-97 (Sheldrick, 2000)'
_computing_structure_refinement 'SHELXL-97 (Sheldrick, 1997)'
_computing_structure_solution 'SHELXS-97 (Sheldrick, 1990)'
_diffrn_ambient_temperature 100(2)
_diffrn_detector_area_resol_mean 0
_diffrn_measured_fraction_theta_full 0.987
_diffrn_measured_fraction_theta_max 0.987
_diffrn_measurement_device_type 'Bruker APEXII'
_diffrn_measurement_method '0.3 wide w/ exposures'
_diffrn_radiation_monochromator 'Quazar optics'
_diffrn_radiation_source 'Imus microdocused'
_diffrn_radiation_type MoK\a
_diffrn_radiation_wavelength 0.71073
_diffrn_reflns_av_R_equivalents 0.0309
_diffrn_reflns_av_sigmaI/netI 0.0390
_diffrn_reflns_limit_h_max 10
_diffrn_reflns_limit_h_min -10
_diffrn_reflns_limit_k_max 12
_diffrn_reflns_limit_k_min -12
_diffrn_reflns_limit_l_max 16
_diffrn_reflns_limit_l_min -16
_diffrn_reflns_number 11218
_diffrn_reflns_theta_full 27.49
_diffrn_reflns_theta_max 27.49
_diffrn_reflns_theta_min 1.63
_exptl_absorpt_coefficient_mu 5.911
_exptl_absorpt_correction_T_max 0.910
_exptl_absorpt_correction_T_min 0.780
_exptl_absorpt_correction_type numerical
_exptl_absorpt_process_details SHELXPREP
_exptl_crystal_colour 'pale green'
_exptl_crystal_density_diffrn 2.589
_exptl_crystal_density_meas ?
_exptl_crystal_density_method 'not measured'
_exptl_crystal_description acicular
_exptl_crystal_F_000 690
_exptl_crystal_size_max 0.080
_exptl_crystal_size_mid 0.035
_exptl_crystal_size_min 0.016
_refine_diff_density_max 1.678
_refine_diff_density_min -1.608
_refine_diff_density_rms 0.205
_refine_ls_extinction_coef 0.0008(2)
_refine_ls_extinction_expression Fc^*^=kFc[1+0.001xFc^2^\l^3^/sin(2\q)]^-1/4^
_refine_ls_extinction_method SHELXL
_refine_ls_goodness_of_fit_ref 0.996
_refine_ls_hydrogen_treatment constr
_refine_ls_matrix_type full
_refine_ls_number_parameters 275
_refine_ls_number_reflns 4285
_refine_ls_number_restraints 0
_refine_ls_restrained_S_all 0.996
_refine_ls_R_factor_all 0.0359
_refine_ls_R_factor_gt 0.0280
_refine_ls_shift/su_max 0.001
_refine_ls_shift/su_mean 0.000
_refine_ls_structure_factor_coef Fsqd
_refine_ls_weighting_details 'calc w=1/[\s^2^(Fo^2^)+(0.0472P)^2^+1.5397P] where P=(Fo^2^+2Fc^2^)/3'
_refine_ls_weighting_scheme calc
_refine_ls_wR_factor_gt 0.0733
_refine_ls_wR_factor_ref 0.0773
_reflns_number_gt 3641
_reflns_number_total 4285
_reflns_threshold_expression >2sigma(I)
_cod_data_source_file ic1015912_si_002_2.cif
_cod_data_source_block NpPhP2
_cod_depositor_comments
;
The following automatic conversions were performed:

'_chemical_melting_point' value 'n/a' was changed to '?' - the value
is undefined or not given.

Automatic conversion script
Id: cif_fix_values 1569 2011-02-09 13:29:24Z adriana 

The following automatic conversions were performed:

'_symmetry_cell_setting' value 'Triclinic' changed to 'triclinic'
according to the built-in table from CIF Core dictionary named
'cif_core.dic' version 2.4.1 from 2010-06-29.

Automatic conversion script
Id: cif_fix_values 1646 2011-03-28 12:23:43Z adriana 

The following automatic conversions were performed:

'_exptl_crystal_density_meas' value 'n/a' was changed to '?' - the
value is perceived as not measured.

Automatic conversion script
Id: cif_fix_values 3008 2015-01-20 13:52:24Z robertas 
;
_cod_database_code 4316990

loop_
_symmetry_equiv_pos_as_xyz
'x, y, z'
'-x, -y, -z'

loop_
_atom_site_label
_atom_site_type_symbol
_atom_site_fract_x
_atom_site_fract_y
_atom_site_fract_z
_atom_site_U_iso_or_equiv
_atom_site_adp_type
_atom_site_occupancy
_atom_site_symmetry_multiplicity
_atom_site_calc_flag
_atom_site_refinement_flags
_atom_site_disorder_assembly
_atom_site_disorder_group
Np1 Np 0.00127(2) 0.75206(2) 0.005805(14) 0.00507(8) Uani 1 1 d . . .
O1 O -0.1607(5) 0.7939(4) -0.1410(3) 0.0099(7) Uani 1 1 d . . .
O10 O 0.2888(4) 0.7235(4) 0.0779(3) 0.0083(7) Uani 1 1 d . . .
O2 O 0.1068(5) 0.9445(4) 0.1429(3) 0.0110(7) Uani 1 1 d . . .
O11 O -0.2185(5) 0.5447(4) -0.0578(3) 0.0088(7) Uani 1 1 d . . .
O4 O 0.1922(5) 0.9167(4) -0.0621(3) 0.0098(7) Uani 1 1 d . . .
O5 O -0.2548(5) 0.8226(4) 0.0716(3) 0.0085(7) Uani 1 1 d . . .
O7 O -0.0388(5) 0.6462(4) 0.1483(3) 0.0094(7) Uani 1 1 d . . .
O3 O -0.3276(5) 0.8709(4) -0.2860(3) 0.0105(7) Uani 1 1 d . . .
O8 O 0.1022(5) 0.6210(4) -0.1315(3) 0.0098(7) Uani 1 1 d . . .
P4 P -0.33128(17) 0.40296(13) -0.11784(10) 0.0062(2) Uani 1 1 d . . .
P3 P 0.05591(17) 0.47586(14) -0.20485(10) 0.0065(2) Uani 1 1 d . . .
P2 P 0.27760(17) 1.02990(13) -0.11768(10) 0.0066(2) Uani 1 1 d . . .
P1 P -0.14927(17) 0.90620(13) -0.20812(10) 0.0067(2) Uani 1 1 d . . .
C7 C -0.3093(7) 0.3956(5) -0.2580(4) 0.0074(9) Uani 1 1 d . . .
C1 C 0.0126(7) 0.9043(5) -0.2976(4) 0.0103(10) Uani 1 1 d . . .
C8 C -0.1476(7) 0.4405(6) -0.2929(4) 0.0099(10) Uani 1 1 d . . .
C9 C -0.1428(7) 0.4514(6) -0.3991(4) 0.0153(11) Uani 1 1 d . . .
H9A H -0.0332 0.4859 -0.4217 0.018 Uiso 1 1 calc R . .
C3 C 0.3091(7) 0.9798(6) -0.3333(4) 0.0139(11) Uani 1 1 d . . .
H3A H 0.4299 1.0228 -0.3086 0.017 Uiso 1 1 calc R . .
C2 C 0.1919(7) 0.9689(5) -0.2592(4) 0.0098(10) Uani 1 1 d . . .
C12 C -0.4626(7) 0.3525(6) -0.3336(4) 0.0128(11) Uani 1 1 d . . .
H12A H -0.5725 0.3174 -0.3117 0.015 Uiso 1 1 calc R . .
C5 C 0.0793(8) 0.8628(6) -0.4797(4) 0.0193(12) Uani 1 1 d . . .
H5A H 0.0408 0.8249 -0.5541 0.023 Uiso 1 1 calc R . .
C6 C -0.0401(7) 0.8518(6) -0.4062(4) 0.0141(11) Uani 1 1 d . . .
H6A H -0.1603 0.8071 -0.4315 0.017 Uiso 1 1 calc R . .
O9 O 0.1970(5) 0.4714(4) -0.2828(3) 0.0108(7) Uani 1 1 d . . .
O12 O -0.5288(5) 0.4006(4) -0.1139(3) 0.0103(7) Uani 1 1 d . . .
O6 O 0.4769(5) 1.0327(4) -0.1136(3) 0.0099(7) Uani 1 1 d . . .
C11 C -0.4547(7) 0.3609(6) -0.4412(4) 0.0178(12) Uani 1 1 d . . .
H11A H -0.5589 0.3310 -0.4919 0.021 Uiso 1 1 calc R . .
C10 C -0.2957(7) 0.4127(7) -0.4734(4) 0.0195(12) Uani 1 1 d . . .
H10A H -0.2904 0.4219 -0.5456 0.023 Uiso 1 1 calc R . .
C4 C 0.2533(8) 0.9290(6) -0.4433(4) 0.0182(12) Uani 1 1 d . . .
H4A H 0.3349 0.9401 -0.4927 0.022 Uiso 1 1 calc R . .
O1W O 0.4595(5) 0.6998(4) -0.1807(3) 0.0161(8) Uiso 1 1 d . . .
O2W O 0.5284(11) 1.1923(9) 0.0050(7) 0.0225(18) Uiso 0.50 1 d P . .
O3W O 0.4767(12) 1.3096(10) 0.0081(7) 0.0242(19) Uiso 0.50 1 d P . .

loop_
_atom_site_aniso_label
_atom_site_aniso_U_11
_atom_site_aniso_U_22
_atom_site_aniso_U_33
_atom_site_aniso_U_23
_atom_site_aniso_U_13
_atom_site_aniso_U_12
Np1 0.00437(11) 0.00369(11) 0.00753(11) 0.00179(7) 0.00103(7) 0.00120(7)
O1 0.0096(18) 0.0074(17) 0.0138(18) 0.0049(14) 0.0029(14) 0.0018(14)
O10 0.0040(16) 0.0083(17) 0.0134(17) 0.0056(14) 0.0005(13) 0.0004(14)
O2 0.0095(18) 0.0082(18) 0.0125(17) -0.0026(14) 0.0023(14) -0.0002(14)
O11 0.0105(18) 0.0052(17) 0.0085(16) 0.0003(13) 0.0019(14) -0.0020(14)
O4 0.0092(18) 0.0099(18) 0.0096(17) 0.0046(14) 0.0004(14) -0.0009(14)
O5 0.0067(17) 0.0077(17) 0.0111(17) 0.0016(14) 0.0018(13) 0.0022(14)
O7 0.0065(17) 0.0103(18) 0.0114(17) 0.0036(14) 0.0015(13) 0.0007(14)
O3 0.0071(18) 0.0114(18) 0.0118(17) 0.0014(14) -0.0048(14) 0.0034(14)
O8 0.0087(18) 0.0074(17) 0.0113(17) -0.0013(14) 0.0035(14) -0.0004(14)
P4 0.0054(6) 0.0047(6) 0.0085(6) 0.0016(5) 0.0007(5) 0.0009(5)
P3 0.0058(6) 0.0068(6) 0.0071(6) 0.0019(5) 0.0012(5) 0.0017(5)
P2 0.0058(6) 0.0046(6) 0.0095(6) 0.0021(5) 0.0013(5) 0.0011(5)
P1 0.0055(6) 0.0062(6) 0.0084(6) 0.0019(5) 0.0004(5) 0.0016(5)
C7 0.009(2) 0.004(2) 0.010(2) 0.0018(18) 0.0021(19) 0.0028(19)
C1 0.009(2) 0.005(2) 0.019(3) 0.003(2) 0.004(2) 0.0039(19)
C8 0.009(2) 0.011(3) 0.010(2) 0.0000(19) -0.0026(19) 0.006(2)
C9 0.010(3) 0.021(3) 0.016(3) 0.008(2) 0.001(2) 0.006(2)
C3 0.015(3) 0.013(3) 0.017(3) 0.006(2) 0.005(2) 0.006(2)
C2 0.010(2) 0.009(2) 0.011(2) 0.0018(19) -0.0012(19) 0.004(2)
C12 0.008(3) 0.013(3) 0.017(3) 0.004(2) 0.001(2) 0.003(2)
C5 0.024(3) 0.025(3) 0.009(2) 0.002(2) 0.003(2) 0.008(3)
C6 0.012(3) 0.014(3) 0.016(3) 0.002(2) -0.001(2) 0.006(2)
O9 0.0120(19) 0.0120(18) 0.0098(17) 0.0025(14) 0.0037(14) 0.0049(15)
O12 0.0053(17) 0.0112(18) 0.0153(18) 0.0043(15) 0.0030(14) 0.0024(14)
O6 0.0072(17) 0.0089(18) 0.0142(18) 0.0029(14) 0.0018(14) 0.0027(14)
C11 0.010(3) 0.025(3) 0.015(3) 0.001(2) -0.004(2) 0.005(2)
C10 0.012(3) 0.037(4) 0.011(3) 0.009(2) 0.001(2) 0.006(3)
C4 0.019(3) 0.024(3) 0.015(3) 0.006(2) 0.008(2) 0.009(2)

loop_
_atom_type_symbol
_atom_type_description
_atom_type_scat_dispersion_real
_atom_type_scat_dispersion_imag
_atom_type_scat_source
C C 0.0033 0.0016 'International Tables Vol C Tables 4.2.6.8 and 6.1.1.4'
H H 0.0000 0.0000 'International Tables Vol C Tables 4.2.6.8 and 6.1.1.4'
O O 0.0106 0.0060 'International Tables Vol C Tables 4.2.6.8 and 6.1.1.4'
P P 0.1023 0.0942 'International Tables Vol C Tables 4.2.6.8 and 6.1.1.4'
Np Np -11.4937 4.1493 'International Tables Vol C Tables 4.2.6.8 and 6.1.1.4'

loop_
_geom_angle_atom_site_label_1
_geom_angle_atom_site_label_2
_geom_angle_atom_site_label_3
_geom_angle
_geom_angle_site_symmetry_1
_geom_angle_site_symmetry_3
_geom_angle_publ_flag
O2 Np1 O7 80.15(13) . . ?
O2 Np1 O8 138.82(13) . . ?
O7 Np1 O8 113.85(13) . . ?
O2 Np1 O4 73.74(13) . . ?
O7 Np1 O4 144.78(12) . . ?
O8 Np1 O4 74.55(12) . . ?
O2 Np1 O1 114.98(13) . . ?
O7 Np1 O1 140.07(13) . . ?
O8 Np1 O1 79.90(12) . . ?
O4 Np1 O1 73.79(12) . . ?
O2 Np1 O11 145.33(12) . . ?
O7 Np1 O11 73.83(12) . . ?
O8 Np1 O11 74.04(12) . . ?
O4 Np1 O11 138.63(12) . . ?
O1 Np1 O11 74.78(12) . . ?
O2 Np1 O5 73.39(12) . . ?
O7 Np1 O5 76.02(12) . . ?
O8 Np1 O5 146.00(12) . . ?
O4 Np1 O5 117.14(12) . . ?
O1 Np1 O5 73.98(12) . . ?
O11 Np1 O5 78.33(12) . . ?
O2 Np1 O10 75.67(12) . . ?
O7 Np1 O10 72.76(12) . . ?
O8 Np1 O10 72.64(12) . . ?
O4 Np1 O10 78.12(12) . . ?
O1 Np1 O10 144.92(12) . . ?
O11 Np1 O10 116.52(12) . . ?
O5 Np1 O10 139.03(11) . . ?
P1 O1 Np1 138.1(2) . . ?
P4 O10 Np1 128.36(19) 2_565 . ?
P1 O2 Np1 161.5(2) 2_575 . ?
P4 O11 Np1 166.2(2) . . ?
P2 O4 Np1 166.8(2) . . ?
P2 O5 Np1 129.6(2) 2_575 . ?
P3 O7 Np1 154.7(2) 2_565 . ?
P3 O8 Np1 140.7(2) . . ?
O11 P4 O10 114.1(2) . 2_565 ?
O11 P4 O12 109.8(2) . . ?
O10 P4 O12 109.8(2) 2_565 . ?
O11 P4 C7 106.0(2) . . ?
O10 P4 C7 113.0(2) 2_565 . ?
O12 P4 C7 103.6(2) . . ?
O7 P3 O8 114.7(2) 2_565 . ?
O7 P3 O9 110.8(2) 2_565 . ?
O8 P3 O9 108.1(2) . . ?
O7 P3 C8 105.5(2) 2_565 . ?
O8 P3 C8 113.2(2) . . ?
O9 P3 C8 104.0(2) . . ?
O4 P2 O5 113.9(2) . 2_575 ?
O4 P2 O6 109.0(2) . . ?
O5 P2 O6 110.2(2) 2_575 . ?
O4 P2 C2 106.7(2) . . ?
O5 P2 C2 112.9(2) 2_575 . ?
O6 P2 C2 103.6(2) . . ?
O2 P1 O1 113.8(2) 2_575 . ?
O2 P1 O3 111.5(2) 2_575 . ?
O1 P1 O3 107.9(2) . . ?
O2 P1 C1 105.5(2) 2_575 . ?
O1 P1 C1 114.2(2) . . ?
O3 P1 C1 103.5(2) . . ?
C8 C7 C12 118.8(5) . . ?
C8 C7 P4 122.7(4) . . ?
C12 C7 P4 118.3(4) . . ?
C6 C1 C2 119.5(5) . . ?
C6 C1 P1 119.7(4) . . ?
C2 C1 P1 120.5(4) . . ?
C9 C8 C7 119.7(5) . . ?
C9 C8 P3 118.8(4) . . ?
C7 C8 P3 121.4(4) . . ?
C8 C9 C10 121.3(5) . . ?
C2 C3 C4 121.5(5) . . ?
C3 C2 C1 118.3(5) . . ?
C3 C2 P2 118.5(4) . . ?
C1 C2 P2 123.1(4) . . ?
C11 C12 C7 120.6(5) . . ?
C4 C5 C6 119.4(5) . . ?
C1 C6 C5 121.5(5) . . ?
C10 C11 C12 120.0(5) . . ?
C11 C10 C9 119.5(5) . . ?
C5 C4 C3 119.7(5) . . ?

loop_
_geom_bond_atom_site_label_1
_geom_bond_atom_site_label_2
_geom_bond_distance
_geom_bond_site_symmetry_2
_geom_bond_publ_flag
Np1 O2 2.273(3) . ?
Np1 O7 2.279(3) . ?
Np1 O8 2.299(3) . ?
Np1 O4 2.316(3) . ?
Np1 O1 2.321(4) . ?
Np1 O11 2.325(3) . ?
Np1 O5 2.450(3) . ?
Np1 O10 2.457(3) . ?
O1 P1 1.516(4) . ?
O10 P4 1.522(4) 2_565 ?
O2 P1 1.501(4) 2_575 ?
O11 P4 1.503(4) . ?
O4 P2 1.505(4) . ?
O5 P2 1.521(4) 2_575 ?
O7 P3 1.504(4) 2_565 ?
O3 P1 1.574(4) . ?
O8 P3 1.507(4) . ?
P4 O10 1.522(4) 2_565 ?
P4 O12 1.558(4) . ?
P4 C7 1.811(5) . ?
P3 O7 1.504(4) 2_565 ?
P3 O9 1.568(4) . ?
P3 C8 1.796(5) . ?
P2 O5 1.521(4) 2_575 ?
P2 O6 1.561(4) . ?
P2 C2 1.812(5) . ?
P1 O2 1.501(4) 2_575 ?
P1 C1 1.798(5) . ?
C7 C8 1.399(7) . ?
C7 C12 1.405(7) . ?
C1 C6 1.379(7) . ?
C1 C2 1.414(7) . ?
C8 C9 1.388(7) . ?
C9 C10 1.394(8) . ?
C3 C2 1.391(7) . ?
C3 C4 1.396(8) . ?
C12 C11 1.403(8) . ?
C5 C4 1.377(8) . ?
C5 C6 1.397(8) . ?
C11 C10 1.378(8) . ?
O2W O3W 1.304(14) . ?
